data_7238444
loop_
_publ_author_name
'Narayan Biswas, Achintesh'
'Das, Purak'
'Sengupta, Sandip'
'Choudhury, Amitava'
'Bandyopadhyay, Pinaki'

_publ_section_title
;
 C(naphthyl)--H bond activation by rhodium: isolation, characterization
 and TD-DFT study of the cyclometallates
;
_journal_issue 7
_journal_name_full 'RSC Advances'
_journal_page_first 1279
_journal_paper_doi 10.1039/c1ra00572c
_journal_volume 1
_journal_year 2011
_chemical_formula_moiety 'C53 H42 Cl N2 O P2 Rh'
_chemical_formula_sum 'C53 H42 Cl N2 O P2 Rh'
_chemical_formula_weight 923.19
_space_group_IT_number 15
_space_group_name_Hall '-C 2yc'
_space_group_name_H-M_alt 'C 1 2/c 1'
_symmetry_cell_setting monoclinic
_symmetry_space_group_name_Hall '-C 2yc'
_symmetry_space_group_name_H-M 'C 1 2/c 1'
_atom_sites_solution_hydrogens geom
_atom_sites_solution_primary direct
_atom_sites_solution_secondary difmap
_audit_creation_method SHELXL-97
_cell_angle_alpha 90.00
_cell_angle_beta 116.3650(10)
_cell_angle_gamma 90.00
_cell_formula_units_Z 4
_cell_length_a 24.4771(3)
_cell_length_b 9.2446(2)
_cell_length_c 21.62350(10)
_cell_measurement_reflns_used 6100
_cell_measurement_temperature 293(2)
_cell_measurement_theta_max 23.84
_cell_measurement_theta_min 2.33
_cell_volume 4384.03(12)
_computing_cell_refinement SAINT(Siemens,1996)
_computing_data_collection SMART(Siemens,1996)
_computing_data_reduction SAINT
_computing_molecular_graphics 'SHELXTL v5.0'
_computing_publication_material 'SHELXTL v5.0'
_computing_structure_refinement 'SHELXL-97 (Sheldrick, 1997)'
_computing_structure_solution 'SHELXS-97 (Sheldrick, 1997)'
_diffrn_ambient_temperature 293(2)
_diffrn_measured_fraction_theta_full 0.993
_diffrn_measured_fraction_theta_max 0.993
_diffrn_measurement_device 'Siemens P4'
_diffrn_measurement_method '\w scans'
_diffrn_radiation_monochromator graphite
_diffrn_radiation_source 'fine-focus sealed tube'
_diffrn_radiation_type MoK\a
_diffrn_radiation_wavelength 0.71073
_diffrn_reflns_av_R_equivalents 0.0299
_diffrn_reflns_av_sigmaI/netI 0.0360
_diffrn_reflns_limit_h_max 27
_diffrn_reflns_limit_h_min -27
_diffrn_reflns_limit_k_max 10
_diffrn_reflns_limit_k_min -10
_diffrn_reflns_limit_l_max 22
_diffrn_reflns_limit_l_min -24
_diffrn_reflns_number 8710
_diffrn_reflns_theta_full 23.29
_diffrn_reflns_theta_max 23.29
_diffrn_reflns_theta_min 1.86
_diffrn_standards_decay_% 0
_diffrn_standards_number 0
_exptl_absorpt_coefficient_mu 0.565
_exptl_absorpt_correction_T_max 0.9888
_exptl_absorpt_correction_T_min 0.8267
_exptl_absorpt_correction_type multi-scan
_exptl_absorpt_process_details '(SADABS; Sheldrick, 1996)'
_exptl_crystal_colour red
_exptl_crystal_density_diffrn 1.399
_exptl_crystal_density_meas ?
_exptl_crystal_density_method none
_exptl_crystal_description 'rectangular Plate'
_exptl_crystal_F_000 1896
_exptl_crystal_size_max 0.35
_exptl_crystal_size_mid 0.08
_exptl_crystal_size_min 0.02
_refine_diff_density_max 0.408
_refine_diff_density_min -0.413
_refine_diff_density_rms 0.044
_refine_ls_extinction_coef 0.00029(5)
_refine_ls_extinction_expression Fc^*^=kFc[1+0.001xFc^2^\l^3^/sin(2\q)]^-1/4^
_refine_ls_extinction_method SHELXL
_refine_ls_goodness_of_fit_ref 1.048
_refine_ls_hydrogen_treatment constr
_refine_ls_matrix_type full
_refine_ls_number_parameters 364
_refine_ls_number_reflns 3148
_refine_ls_number_restraints 184
_refine_ls_restrained_S_all 1.018
_refine_ls_R_factor_all 0.0372
_refine_ls_R_factor_gt 0.0277
_refine_ls_shift/su_max 0.000
_refine_ls_shift/su_mean 0.000
_refine_ls_structure_factor_coef Fsqd
_refine_ls_weighting_details 'calc w=1/[\s^2^(Fo^2^)+(0.0296P)^2^+2.4639P] where P=(Fo^2^+2Fc^2^)/3'
_refine_ls_weighting_scheme calc
_refine_ls_wR_factor_gt 0.0644
_refine_ls_wR_factor_ref 0.0684
_reflns_number_gt 2654
_reflns_number_total 3148
_reflns_threshold_expression >2sigma(I)
_cod_data_source_file c1ra00572c.txt
_cod_data_source_block 2a
_cod_depositor_comments
;
The following automatic conversions were performed:

data item '_symmetry_cell_setting' value 'Monoclinic' was changed to
'monoclinic' in accordance with the
/home/saulius/struct/COD-crude-data/automatic-downloads/DataCite-retrospective/RSC/depositions/lib/dictionaries/cif_core.dic
dictionary named 'cif_core.dic' version 2.4.2 last updated on
2011-04-26.

data item '_exptl_crystal_density_meas' value 'not measured' was
changed to '?' -- the value is perceived as not measured.

Automatic conversion script
Id: cif_fix_values 6909 2019-04-08 15:41:33Z antanas 
;
_cod_original_cell_volume 4384.03(11)
_cod_original_sg_symbol_H-M 'C2/c '
_cod_database_code 7238444

loop_
_symmetry_equiv_pos_as_xyz
'x, y, z'
'-x, y, -z+1/2'
'x+1/2, y+1/2, z'
'-x+1/2, y+1/2, -z+1/2'
'-x, -y, -z'
'x, -y, z-1/2'
'-x+1/2, -y+1/2, -z'
'x+1/2, -y+1/2, z-1/2'

loop_
_atom_site_label
_atom_site_type_symbol
_atom_site_fract_x
_atom_site_fract_y
_atom_site_fract_z
_atom_site_U_iso_or_equiv
_atom_site_adp_type
_atom_site_occupancy
_atom_site_symmetry_multiplicity
_atom_site_calc_flag
_atom_site_refinement_flags
_atom_site_disorder_assembly
_atom_site_disorder_group
Rh1 Rh 0.5000 0.29926(3) 0.2500 0.03796(12) Uani 1 2 d S . .
P1 P 0.39631(3) 0.29887(7) 0.23089(3) 0.03572(17) Uani 1 1 d . A .
Cl1 Cl 0.5000 0.55533(10) 0.2500 0.0655(3) Uani 1 2 d S A .
O1 O 0.4663(2) 0.3113(5) 0.1330(3) 0.0447(11) Uani 0.50 1 d PU A -1
N1 N 0.49213(19) 0.0925(5) 0.2227(3) 0.0340(10) Uani 0.50 1 d PU A -1
N2 N 0.5035(3) -0.0052(5) 0.26807(19) 0.0357(14) Uani 0.50 1 d PU A -1
C19 C 0.4416(15) 0.148(2) 0.0388(12) 0.054(4) Uani 0.50 1 d PU A -1
H19A H 0.4344 0.2226 0.0075 0.065 Uiso 0.50 1 calc PR A -1
C20 C 0.4339(6) 0.0105(13) 0.0157(5) 0.057(3) Uani 0.50 1 d PU A -1
H20A H 0.4197 -0.0047 -0.0314 0.068 Uiso 0.50 1 calc PR A -1
C21 C 0.4461(2) -0.1100(7) 0.0584(3) 0.0533(14) Uani 0.50 1 d PU A -1
C22 C 0.4661(5) -0.0849(11) 0.1271(5) 0.039(2) Uani 0.50 1 d PU A -1
H22A H 0.4745 -0.1624 0.1574 0.047 Uiso 0.50 1 calc PR A -1
C23 C 0.4741(17) 0.059(3) 0.1529(8) 0.036(3) Uani 0.50 1 d PU A -1
C24 C 0.4604(2) 0.1817(8) 0.1091(4) 0.0375(13) Uani 0.50 1 d PU A -1
C25 C 0.4379(9) -0.2592(15) 0.0284(6) 0.069(4) Uani 0.50 1 d PU A -1
H25A H 0.4526 -0.3291 0.0650 0.104 Uiso 0.50 1 calc PR A -1
H25B H 0.4604 -0.2678 0.0018 0.104 Uiso 0.50 1 calc PR A -1
H25C H 0.3954 -0.2762 -0.0009 0.104 Uiso 0.50 1 calc PR A -1
C26 C 0.5229(16) 0.059(2) 0.3331(9) 0.030(3) Uani 0.50 1 d PU A -1
C27 C 0.5257(2) 0.2114(7) 0.3382(3) 0.0332(11) Uani 0.50 1 d PU A -1
C28 C 0.5479(3) 0.2725(10) 0.4048(4) 0.0392(15) Uani 0.50 1 d PU A -1
H28A H 0.5504 0.3725 0.4099 0.047 Uiso 0.50 1 calc PR A -1
C29 C 0.5658(15) 0.1855(15) 0.4623(11) 0.045(4) Uani 0.50 1 d PU A -1
H29A H 0.5816 0.2280 0.5057 0.054 Uiso 0.50 1 calc PR A -1
C30 C 0.5605(6) 0.0327(12) 0.4567(4) 0.042(2) Uani 0.50 1 d PU A -1
C31 C 0.5383(5) -0.0325(10) 0.3906(5) 0.0351(19) Uani 0.50 1 d PU A -1
C32 C 0.5361(3) -0.1855(7) 0.3865(3) 0.0468(14) Uani 0.50 1 d PU A -1
H32A H 0.5216 -0.2299 0.3435 0.056 Uiso 0.50 1 calc PR A -1
C33 C 0.5546(9) -0.2686(13) 0.4440(5) 0.052(3) Uani 0.50 1 d PU A -1
H33A H 0.5541 -0.3689 0.4402 0.063 Uiso 0.50 1 calc PR A -1
C34 C 0.5748(4) -0.2037(9) 0.5100(4) 0.065(2) Uani 0.50 1 d PU A -1
H34A H 0.5856 -0.2609 0.5491 0.078 Uiso 0.50 1 calc PR A -1
C35 C 0.5781(4) -0.0562(8) 0.5155(4) 0.0610(19) Uani 0.50 1 d PU A -1
H35A H 0.5921 -0.0137 0.5589 0.073 Uiso 0.50 1 calc PR A -1
C1 C 0.28026(14) 0.3190(4) 0.11767(18) 0.0775(10) Uani 1 1 d . A .
H1A H 0.2699 0.2398 0.1368 0.093 Uiso 1 1 calc R . .
C2 C 0.23638(16) 0.3824(5) 0.0585(2) 0.1041(14) Uani 1 1 d . . .
H2B H 0.1967 0.3467 0.0388 0.125 Uiso 1 1 calc R . .
C3 C 0.25104(17) 0.4972(4) 0.02912(18) 0.0912(12) Uani 1 1 d . . .
H3A H 0.2215 0.5395 -0.0108 0.109 Uiso 1 1 calc R . .
C4 C 0.30879(17) 0.5493(4) 0.05831(16) 0.0743(10) Uani 1 1 d . . .
H4A H 0.3188 0.6274 0.0382 0.089 Uiso 1 1 calc R . .
C5 C 0.35322(13) 0.4870(3) 0.11797(15) 0.0562(8) Uani 1 1 d . A .
H5A H 0.3927 0.5236 0.1374 0.067 Uiso 1 1 calc R . .
C6 C 0.33920(11) 0.3715(3) 0.14865(13) 0.0444(6) Uani 1 1 d . . .
C7 C 0.32094(15) 0.3899(5) 0.2891(2) 0.0930(13) Uani 1 1 d . A .
H7A H 0.2910 0.3363 0.2541 0.112 Uiso 1 1 calc R . .
C8 C 0.30676(18) 0.4636(5) 0.3363(2) 0.1106(16) Uani 1 1 d . . .
H8A H 0.2672 0.4603 0.3319 0.133 Uiso 1 1 calc R . .
C9 C 0.34993(17) 0.5397(4) 0.38836(18) 0.0730(9) Uani 1 1 d . . .
H9A H 0.3408 0.5862 0.4208 0.088 Uiso 1 1 calc R . .
C10 C 0.40652(15) 0.5475(3) 0.39269(16) 0.0671(9) Uani 1 1 d . . .
H10A H 0.4363 0.6014 0.4278 0.081 Uiso 1 1 calc R . .
C11 C 0.42091(13) 0.4763(3) 0.34555(15) 0.0559(8) Uani 1 1 d . A .
H11A H 0.4602 0.4837 0.3493 0.067 Uiso 1 1 calc R . .
C12 C 0.37850(11) 0.3956(3) 0.29371(13) 0.0418(6) Uani 1 1 d . . .
C13 C 0.37589(14) 0.0543(3) 0.29373(16) 0.0658(9) Uani 1 1 d . A .
H13A H 0.3860 0.1125 0.3324 0.079 Uiso 1 1 calc R . .
C14 C 0.36543(17) -0.0921(4) 0.2972(2) 0.0875(12) Uani 1 1 d . . .
H14A H 0.3683 -0.1317 0.3381 0.105 Uiso 1 1 calc R . .
C15 C 0.35100(17) -0.1778(4) 0.2413(3) 0.0878(12) Uani 1 1 d . . .
H15A H 0.3446 -0.2762 0.2443 0.105 Uiso 1 1 calc R . .
C16 C 0.34586(14) -0.1217(4) 0.1809(2) 0.0729(10) Uani 1 1 d . . .
H16A H 0.3358 -0.1812 0.1427 0.088 Uiso 1 1 calc R . .
C17 C 0.35565(12) 0.0239(3) 0.17643(16) 0.0543(7) Uani 1 1 d . A .
H17A H 0.3517 0.0623 0.1349 0.065 Uiso 1 1 calc R . .
C18 C 0.37136(11) 0.1140(3) 0.23316(14) 0.0431(6) Uani 1 1 d . . .

loop_
_atom_site_aniso_label
_atom_site_aniso_U_11
_atom_site_aniso_U_22
_atom_site_aniso_U_33
_atom_site_aniso_U_23
_atom_site_aniso_U_13
_atom_site_aniso_U_12
Rh1 0.03455(18) 0.02572(17) 0.0523(2) 0.000 0.01809(14) 0.000
P1 0.0329(4) 0.0302(4) 0.0424(4) -0.0004(3) 0.0153(3) 0.0003(3)
Cl1 0.0615(7) 0.0268(5) 0.1117(9) 0.000 0.0417(6) 0.000
O1 0.048(3) 0.047(3) 0.038(3) 0.013(2) 0.018(2) 0.002(2)
N1 0.025(2) 0.038(3) 0.037(3) 0.001(2) 0.012(3) 0.003(2)
N2 0.037(3) 0.031(2) 0.032(4) 0.0018(19) 0.008(4) -0.001(3)
C19 0.053(7) 0.071(8) 0.034(4) 0.016(6) 0.015(4) 0.011(10)
C20 0.060(5) 0.085(6) 0.023(6) -0.005(4) 0.015(7) -0.003(5)
C21 0.046(3) 0.070(4) 0.041(3) -0.014(3) 0.017(3) -0.005(3)
C22 0.043(4) 0.041(6) 0.035(4) -0.001(4) 0.019(4) -0.002(5)
C23 0.035(5) 0.046(5) 0.027(5) 0.002(5) 0.013(6) 0.006(4)
C24 0.027(3) 0.045(4) 0.037(4) 0.004(3) 0.011(3) -0.003(3)
C25 0.084(9) 0.079(7) 0.047(9) -0.028(7) 0.031(10) -0.020(6)
C26 0.038(7) 0.021(4) 0.036(6) -0.003(5) 0.020(8) 0.005(4)
C27 0.034(3) 0.035(3) 0.031(3) -0.003(3) 0.015(2) 0.000(2)
C28 0.044(4) 0.032(4) 0.041(4) -0.012(4) 0.019(4) -0.003(3)
C29 0.057(9) 0.045(5) 0.032(4) -0.009(4) 0.019(4) -0.009(6)
C30 0.051(4) 0.045(4) 0.029(5) 0.002(4) 0.017(5) -0.001(4)
C31 0.038(4) 0.034(4) 0.035(4) -0.003(3) 0.017(4) 0.002(4)
C32 0.055(4) 0.039(3) 0.043(3) 0.004(3) 0.019(3) 0.004(3)
C33 0.075(6) 0.038(4) 0.044(7) 0.007(4) 0.027(7) 0.002(3)
C34 0.088(5) 0.064(4) 0.040(4) 0.013(3) 0.027(5) -0.002(4)
C35 0.084(5) 0.065(4) 0.028(4) 0.002(3) 0.020(4) -0.003(4)
C1 0.0445(19) 0.079(3) 0.084(2) 0.019(2) 0.0064(17) -0.0047(16)
C2 0.055(2) 0.106(3) 0.098(3) 0.020(3) -0.015(2) -0.009(2)
C3 0.077(3) 0.085(3) 0.063(2) 0.013(2) -0.013(2) 0.016(2)
C4 0.088(3) 0.058(2) 0.060(2) 0.0161(17) 0.0168(19) 0.0106(18)
C5 0.0521(17) 0.0493(18) 0.0565(18) 0.0062(15) 0.0143(15) 0.0019(14)
C6 0.0396(15) 0.0398(16) 0.0474(16) -0.0009(13) 0.0135(13) 0.0036(12)
C7 0.058(2) 0.120(3) 0.117(3) -0.065(3) 0.053(2) -0.030(2)
C8 0.071(3) 0.147(4) 0.147(4) -0.072(3) 0.077(3) -0.030(3)
C9 0.082(2) 0.071(2) 0.086(2) -0.0190(19) 0.056(2) 0.0016(19)
C10 0.067(2) 0.067(2) 0.070(2) -0.0257(17) 0.0328(17) 0.0018(17)
C11 0.0469(17) 0.0560(19) 0.0683(19) -0.0149(16) 0.0286(15) 0.0017(14)
C12 0.0382(15) 0.0376(16) 0.0525(16) -0.0017(13) 0.0228(13) 0.0032(12)
C13 0.070(2) 0.052(2) 0.062(2) 0.0106(16) 0.0175(16) -0.0095(16)
C14 0.098(3) 0.058(2) 0.083(3) 0.024(2) 0.019(2) -0.015(2)
C15 0.073(2) 0.036(2) 0.131(4) 0.013(2) 0.025(2) -0.0066(16)
C16 0.061(2) 0.045(2) 0.112(3) -0.022(2) 0.038(2) -0.0076(16)
C17 0.0483(17) 0.0454(18) 0.073(2) -0.0118(15) 0.0301(15) -0.0101(13)
C18 0.0338(14) 0.0368(16) 0.0558(17) 0.0001(13) 0.0172(12) -0.0013(12)

loop_
_atom_type_symbol
_atom_type_description
_atom_type_scat_dispersion_real
_atom_type_scat_dispersion_imag
_atom_type_scat_source
C C 0.0033 0.0016 'International Tables Vol C Tables 4.2.6.8 and 6.1.1.4'
H H 0.0000 0.0000 'International Tables Vol C Tables 4.2.6.8 and 6.1.1.4'
N N 0.0061 0.0033 'International Tables Vol C Tables 4.2.6.8 and 6.1.1.4'
O O 0.0106 0.0060 'International Tables Vol C Tables 4.2.6.8 and 6.1.1.4'
P P 0.1023 0.0942 'International Tables Vol C Tables 4.2.6.8 and 6.1.1.4'
Cl Cl 0.1484 0.1585 'International Tables Vol C Tables 4.2.6.8 and 6.1.1.4'
Rh Rh -1.1178 0.9187 'International Tables Vol C Tables 4.2.6.8 and 6.1.1.4'

loop_
_geom_angle_atom_site_label_1
_geom_angle_atom_site_label_2
_geom_angle_atom_site_label_3
_geom_angle
_geom_angle_site_symmetry_1
_geom_angle_site_symmetry_3
C27 Rh1 C27 129.5(4) . 2_655
C27 Rh1 N1 80.3(2) . .
C27 Rh1 N1 49.2(2) 2_655 .
C27 Rh1 N1 49.2(2) . 2_655
C27 Rh1 N1 80.3(2) 2_655 2_655
N1 Rh1 N1 31.2(3) . 2_655
C27 Rh1 O1 28.03(19) . 2_655
C27 Rh1 O1 157.5(2) 2_655 2_655
N1 Rh1 O1 108.36(19) . 2_655
N1 Rh1 O1 77.20(19) 2_655 2_655
C27 Rh1 O1 157.5(2) . .
C27 Rh1 O1 28.03(19) 2_655 .
N1 Rh1 O1 77.20(19) . .
N1 Rh1 O1 108.36(19) 2_655 .
O1 Rh1 O1 174.4(2) 2_655 .
C27 Rh1 Cl1 115.24(18) . .
C27 Rh1 Cl1 115.24(18) 2_655 .
N1 Rh1 Cl1 164.42(14) . .
N1 Rh1 Cl1 164.42(14) 2_655 .
O1 Rh1 Cl1 87.22(12) 2_655 .
O1 Rh1 Cl1 87.22(12) . .
C27 Rh1 P1 88.43(14) . 2_655
C27 Rh1 P1 91.50(14) 2_655 2_655
N1 Rh1 P1 90.31(12) . 2_655
N1 Rh1 P1 89.52(12) 2_655 2_655
O1 Rh1 P1 88.56(11) 2_655 2_655
O1 Rh1 P1 91.45(11) . 2_655
Cl1 Rh1 P1 90.086(17) . 2_655
C27 Rh1 P1 91.50(14) . .
C27 Rh1 P1 88.43(14) 2_655 .
N1 Rh1 P1 89.52(12) . .
N1 Rh1 P1 90.31(12) 2_655 .
O1 Rh1 P1 91.45(11) 2_655 .
O1 Rh1 P1 88.56(11) . .
Cl1 Rh1 P1 90.086(17) . .
P1 Rh1 P1 179.83(4) 2_655 .
C18 P1 C6 104.43(12) . .
C18 P1 C12 104.15(12) . .
C6 P1 C12 102.15(12) . .
C18 P1 Rh1 109.90(8) . .
C6 P1 Rh1 117.53(9) . .
C12 P1 Rh1 117.14(8) . .
C24 O1 Rh1 108.7(5) . .
N2 N1 C23 121.9(11) . .
N2 N1 Rh1 119.8(3) . .
C23 N1 Rh1 118.3(11) . .
N1 N2 C26 109.4(11) . .
C20 C19 C24 122.3(17) . .
C20 C19 H19A 118.8 . .
C24 C19 H19A 118.8 . .
C19 C20 C21 123.7(13) . .
C19 C20 H20A 118.1 . .
C21 C20 H20A 118.1 . .
C22 C21 C20 117.0(8) . .
C22 C21 C25 122.9(8) . .
C20 C21 C25 120.1(7) . .
C21 C22 C23 120.5(10) . .
C21 C22 H22A 119.8 . .
C23 C22 H22A 119.8 . .
N1 C23 C24 114.2(18) . .
N1 C23 C22 123.3(17) . .
C24 C23 C22 122.4(13) . .
O1 C24 C19 124.4(10) . .
O1 C24 C23 121.6(11) . .
C19 C24 C23 114.0(12) . .
N2 C26 C31 117.9(16) . .
N2 C26 C27 119.0(15) . .
C31 C26 C27 123.1(13) . .
C26 C27 C28 117.5(10) . .
C26 C27 Rh1 111.4(8) . .
C28 C27 Rh1 131.1(7) . .
C29 C28 C27 120.8(11) . .
C29 C28 H28A 119.6 . .
C27 C28 H28A 119.6 . .
C28 C29 C30 121.5(16) . .
C28 C29 H29A 119.2 . .
C30 C29 H29A 119.2 . .
C35 C30 C31 119.2(9) . .
C35 C30 C29 121.5(12) . .
C31 C30 C29 119.3(12) . .
C26 C31 C32 123.9(11) . .
C26 C31 C30 117.7(11) . .
C32 C31 C30 118.3(8) . .
C33 C32 C31 121.3(7) . .
C33 C32 H32A 119.3 . .
C31 C32 H32A 119.3 . .
C32 C33 C34 120.5(10) . .
C32 C33 H33A 119.8 . .
C34 C33 H33A 119.8 . .
C35 C34 C33 119.3(8) . .
C35 C34 H34A 120.4 . .
C33 C34 H34A 120.4 . .
C34 C35 C30 121.3(8) . .
C34 C35 H35A 119.3 . .
C30 C35 H35A 119.3 . .
C6 C1 C2 121.0(3) . .
C6 C1 H1A 119.5 . .
C2 C1 H1A 119.5 . .
C3 C2 C1 120.2(3) . .
C3 C2 H2B 119.9 . .
C1 C2 H2B 119.9 . .
C4 C3 C2 119.7(3) . .
C4 C3 H3A 120.2 . .
C2 C3 H3A 120.2 . .
C3 C4 C5 120.6(3) . .
C3 C4 H4A 119.7 . .
C5 C4 H4A 119.7 . .
C6 C5 C4 120.5(3) . .
C6 C5 H5A 119.7 . .
C4 C5 H5A 119.7 . .
C5 C6 C1 117.9(3) . .
C5 C6 P1 120.3(2) . .
C1 C6 P1 121.6(2) . .
C12 C7 C8 120.8(3) . .
C12 C7 H7A 119.6 . .
C8 C7 H7A 119.6 . .
C9 C8 C7 120.5(3) . .
C9 C8 H8A 119.7 . .
C7 C8 H8A 119.7 . .
C10 C9 C8 119.0(3) . .
C10 C9 H9A 120.5 . .
C8 C9 H9A 120.5 . .
C9 C10 C11 120.9(3) . .
C9 C10 H10A 119.6 . .
C11 C10 H10A 119.6 . .
C12 C11 C10 121.1(3) . .
C12 C11 H11A 119.5 . .
C10 C11 H11A 119.5 . .
C11 C12 C7 117.6(3) . .
C11 C12 P1 122.1(2) . .
C7 C12 P1 120.2(2) . .
C18 C13 C14 120.2(3) . .
C18 C13 H13A 119.9 . .
C14 C13 H13A 119.9 . .
C15 C14 C13 120.3(3) . .
C15 C14 H14A 119.9 . .
C13 C14 H14A 119.9 . .
C14 C15 C16 120.7(3) . .
C14 C15 H15A 119.6 . .
C16 C15 H15A 119.6 . .
C15 C16 C17 119.8(3) . .
C15 C16 H16A 120.1 . .
C17 C16 H16A 120.1 . .
C16 C17 C18 120.8(3) . .
C16 C17 H17A 119.6 . .
C18 C17 H17A 119.6 . .
C13 C18 C17 118.2(3) . .
C13 C18 P1 120.9(2) . .
C17 C18 P1 120.2(2) . .

loop_
_geom_bond_atom_site_label_1
_geom_bond_atom_site_label_2
_geom_bond_distance
_geom_bond_site_symmetry_2
Rh1 C27 1.904(6) .
Rh1 C27 1.904(6) 2_655
Rh1 N1 1.984(5) .
Rh1 N1 1.984(5) 2_655
Rh1 O1 2.288(5) 2_655
Rh1 O1 2.288(5) .
Rh1 Cl1 2.3673(10) .
Rh1 P1 2.3835(6) 2_655
Rh1 P1 2.3835(6) .
P1 C18 1.822(3) .
P1 C6 1.833(3) .
P1 C12 1.833(3) .
O1 C24 1.287(8) .
N1 N2 1.270(5) .
N1 C23 1.407(18) .
N2 C26 1.401(18) .
C19 C20 1.344(19) .
C19 C24 1.41(2) .
C19 H19A 0.9300 .
C20 C21 1.392(12) .
C20 H20A 0.9300 .
C21 C22 1.363(11) .
C21 C25 1.499(14) .
C22 C23 1.42(3) .
C22 H22A 0.9300 .
C23 C24 1.42(2) .
C25 H25A 0.9600 .
C25 H25B 0.9600 .
C25 H25C 0.9600 .
C26 C31 1.41(2) .
C26 C27 1.41(2) .
C27 C28 1.412(9) .
C28 C29 1.38(2) .
C28 H28A 0.9300 .
C29 C30 1.419(17) .
C29 H29A 0.9300 .
C30 C35 1.412(9) .
C30 C31 1.418(13) .
C31 C32 1.416(11) .
C32 C33 1.358(12) .
C32 H32A 0.9300 .
C33 C34 1.420(13) .
C33 H33A 0.9300 .
C34 C35 1.368(10) .
C34 H34A 0.9300 .
C35 H35A 0.9300 .
C1 C6 1.381(4) .
C1 C2 1.383(5) .
C1 H1A 0.9300 .
C2 C3 1.365(5) .
C2 H2B 0.9300 .
C3 C4 1.355(5) .
C3 H3A 0.9300 .
C4 C5 1.390(4) .
C4 H4A 0.9300 .
C5 C6 1.379(4) .
C5 H5A 0.9300 .
C7 C12 1.369(4) .
C7 C8 1.392(4) .
C7 H7A 0.9300 .
C8 C9 1.350(5) .
C8 H8A 0.9300 .
C9 C10 1.348(4) .
C9 H9A 0.9300 .
C10 C11 1.384(4) .
C10 H10A 0.9300 .
C11 C12 1.363(4) .
C11 H11A 0.9300 .
C13 C18 1.380(4) .
C13 C14 1.386(4) .
C13 H13A 0.9300 .
C14 C15 1.355(5) .
C14 H14A 0.9300 .
C15 C16 1.358(5) .
C15 H15A 0.9300 .
C16 C17 1.378(4) .
C16 H16A 0.9300 .
C17 C18 1.388(4) .
C17 H17A 0.9300 .

loop_
_geom_torsion_atom_site_label_1
_geom_torsion_atom_site_label_2
_geom_torsion_atom_site_label_3
_geom_torsion_atom_site_label_4
_geom_torsion
_geom_torsion_site_symmetry_1
C27 Rh1 P1 C18 -60.0(2) .
C27 Rh1 P1 C18 69.5(2) 2_655
N1 Rh1 P1 C18 20.31(17) .
N1 Rh1 P1 C18 -10.84(17) 2_655
O1 Rh1 P1 C18 -88.04(15) 2_655
O1 Rh1 P1 C18 97.52(15) .
Cl1 Rh1 P1 C18 -175.26(9) .
P1 Rh1 P1 C18 4.75(13) 2_655
C27 Rh1 P1 C6 -179.2(2) .
C27 Rh1 P1 C6 -49.7(2) 2_655
N1 Rh1 P1 C6 -98.87(18) .
N1 Rh1 P1 C6 -130.02(17) 2_655
O1 Rh1 P1 C6 152.77(15) 2_655
O1 Rh1 P1 C6 -21.66(16) .
Cl1 Rh1 P1 C6 65.55(10) .
P1 Rh1 P1 C6 -114.44(13) 2_655
C27 Rh1 P1 C12 58.5(2) .
C27 Rh1 P1 C12 -172.0(2) 2_655
N1 Rh1 P1 C12 138.86(17) .
N1 Rh1 P1 C12 107.71(17) 2_655
O1 Rh1 P1 C12 30.50(15) 2_655
O1 Rh1 P1 C12 -143.93(15) .
Cl1 Rh1 P1 C12 -56.72(9) .
P1 Rh1 P1 C12 123.29(13) 2_655
C27 Rh1 O1 C24 -0.5(7) .
C27 Rh1 O1 C24 -1.6(4) 2_655
N1 Rh1 O1 C24 -1.1(3) .
N1 Rh1 O1 C24 -1.1(4) 2_655
O1 Rh1 O1 C24 178.9(3) 2_655
Cl1 Rh1 O1 C24 178.9(3) .
P1 Rh1 O1 C24 88.9(3) 2_655
P1 Rh1 O1 C24 -91.0(3) .
C27 Rh1 N1 N2 2.4(5) .
C27 Rh1 N1 N2 -177.5(5) 2_655
N1 Rh1 N1 N2 2.2(5) 2_655
O1 Rh1 N1 N2 2.2(5) 2_655
O1 Rh1 N1 N2 -177.8(5) .
Cl1 Rh1 N1 N2 -177.8(5) .
P1 Rh1 N1 N2 90.8(4) 2_655
P1 Rh1 N1 N2 -89.2(4) .
C27 Rh1 N1 C23 -177.4(19) .
C27 Rh1 N1 C23 2.7(19) 2_655
N1 Rh1 N1 C23 -178(2) 2_655
O1 Rh1 N1 C23 -177.6(19) 2_655
O1 Rh1 N1 C23 2.4(19) .
Cl1 Rh1 N1 C23 2(2) .
P1 Rh1 N1 C23 -89.0(19) 2_655
P1 Rh1 N1 C23 91.0(19) .
C23 N1 N2 C26 177(4) .
Rh1 N1 N2 C26 -2.5(18) .
C24 C19 C20 C21 -3(4) .
C19 C20 C21 C22 1(2) .
C19 C20 C21 C25 -178(2) .
C20 C21 C22 C23 0(2) .
C25 C21 C22 C23 179(2) .
N2 N1 C23 C24 176.9(16) .
Rh1 N1 C23 C24 -3(3) .
N2 N1 C23 C22 1(4) .
Rh1 N1 C23 C22 -179(2) .
C21 C22 C23 N1 177(2) .
C21 C22 C23 C24 2(4) .
Rh1 O1 C24 C19 -178.5(18) .
Rh1 O1 C24 C23 0(2) .
C20 C19 C24 O1 -177.5(18) .
C20 C19 C24 C23 4(4) .
N1 C23 C24 O1 2(4) .
C22 C23 C24 O1 178(2) .
N1 C23 C24 C19 -179(2) .
C22 C23 C24 C19 -4(4) .
N1 N2 C26 C31 -179(2) .
N1 N2 C26 C27 1(3) .
N2 C26 C27 C28 -177.5(19) .
C31 C26 C27 C28 3(4) .
N2 C26 C27 Rh1 1(3) .
C31 C26 C27 Rh1 -179(2) .
C27 Rh1 C27 C26 -1.4(16) 2_655
N1 Rh1 C27 C26 -1.5(17) .
N1 Rh1 C27 C26 -1.3(16) 2_655
O1 Rh1 C27 C26 178.1(17) 2_655
O1 Rh1 C27 C26 -2.1(17) .
Cl1 Rh1 C27 C26 178.6(16) .
P1 Rh1 C27 C26 -92.0(16) 2_655
P1 Rh1 C27 C26 87.8(16) .
C27 Rh1 C27 C28 176.5(6) 2_655
N1 Rh1 C27 C28 176.4(5) .
N1 Rh1 C27 C28 176.5(6) 2_655
O1 Rh1 C27 C28 -4.1(5) 2_655
O1 Rh1 C27 C28 175.8(5) .
Cl1 Rh1 C27 C28 -3.5(6) .
P1 Rh1 C27 C28 85.8(5) 2_655
P1 Rh1 C27 C28 -94.3(5) .
C26 C27 C28 C29 0(3) .
Rh1 C27 C28 C29 -177.9(18) .
C27 C28 C29 C30 -2(4) .
C28 C29 C30 C35 -179(2) .
C28 C29 C30 C31 2(4) .
N2 C26 C31 C32 1(4) .
C27 C26 C31 C32 -179.6(19) .
N2 C26 C31 C30 177(2) .
C27 C26 C31 C30 -3(4) .
C35 C30 C31 C26 -178(2) .
C29 C30 C31 C26 1(3) .
C35 C30 C31 C32 -1.7(18) .
C29 C30 C31 C32 177.1(19) .
C26 C31 C32 C33 176(2) .
C30 C31 C32 C33 0.1(18) .
C31 C32 C33 C34 2(2) .
C32 C33 C34 C35 -3(3) .
C33 C34 C35 C30 1(2) .
C31 C30 C35 C34 0.9(19) .
C29 C30 C35 C34 -177.9(19) .
C6 C1 C2 C3 1.1(7) .
C1 C2 C3 C4 -0.3(7) .
C2 C3 C4 C5 -0.1(6) .
C3 C4 C5 C6 -0.2(5) .
C4 C5 C6 C1 1.0(5) .
C4 C5 C6 P1 -175.2(2) .
C2 C1 C6 C5 -1.4(5) .
C2 C1 C6 P1 174.8(3) .
C18 P1 C6 C5 -157.4(2) .
C12 P1 C6 C5 94.4(2) .
Rh1 P1 C6 C5 -35.3(3) .
C18 P1 C6 C1 26.6(3) .
C12 P1 C6 C1 -81.7(3) .
Rh1 P1 C6 C1 148.6(2) .
C12 C7 C8 C9 -1.3(7) .
C7 C8 C9 C10 2.2(7) .
C8 C9 C10 C11 -1.3(6) .
C9 C10 C11 C12 -0.5(5) .
C10 C11 C12 C7 1.3(5) .
C10 C11 C12 P1 -179.5(2) .
C8 C7 C12 C11 -0.4(6) .
C8 C7 C12 P1 -179.6(3) .
C18 P1 C12 C11 127.8(2) .
C6 P1 C12 C11 -123.7(2) .
Rh1 P1 C12 C11 6.2(3) .
C18 P1 C12 C7 -53.1(3) .
C6 P1 C12 C7 55.4(3) .
Rh1 P1 C12 C7 -174.7(3) .
C18 C13 C14 C15 0.3(6) .
C13 C14 C15 C16 -0.8(6) .
C14 C15 C16 C17 0.3(5) .
C15 C16 C17 C18 0.7(5) .
C14 C13 C18 C17 0.6(4) .
C14 C13 C18 P1 -170.3(3) .
C16 C17 C18 C13 -1.1(4) .
C16 C17 C18 P1 169.9(2) .
C6 P1 C18 C13 -140.9(2) .
C12 P1 C18 C13 -34.1(3) .
Rh1 P1 C18 C13 92.2(2) .
C6 P1 C18 C17 48.4(2) .
C12 P1 C18 C17 155.2(2) .
Rh1 P1 C18 C17 -78.5(2) .
